data_7023062
loop_
_publ_author_name
'Machura, Barbara'
'Wolff, Mariusz'
'Benoist, Eric'
'Schachner, J\"org A'
'M\"osch-Zanetti, Nadia C'

_publ_section_title
;
 Oxorhenium(V) complexes of quinoline and isoquinoline carboxylic
 acids--synthesis, structural characterization and catalytic application
 in epoxidation reactions.
;
_journal_issue 24
_journal_name_full 'Dalton transactions (Cambridge, England : 2003)'
_journal_page_first 8827
_journal_page_last 8837
_journal_paper_doi 10.1039/c3dt50625h
_journal_volume 42
_journal_year 2013
_chemical_formula_moiety 'C21 H15 N2 O6 Re'
_chemical_formula_sum 'C21 H15 N2 O6 Re'
_chemical_formula_weight 577.55
_chemical_name_systematic
;
?
;
_space_group_IT_number 14
_symmetry_cell_setting monoclinic
_symmetry_space_group_name_Hall '-P 2yn'
_symmetry_space_group_name_H-M 'P 1 21/n 1'
_atom_sites_solution_hydrogens geom
_atom_sites_solution_primary direct
_atom_sites_solution_secondary difmap
_audit_creation_method SHELXL-97
_cell_angle_alpha 90.00
_cell_angle_beta 106.654(6)
_cell_angle_gamma 90.00
_cell_formula_units_Z 4
_cell_length_a 10.0708(6)
_cell_length_b 14.4437(8)
_cell_length_c 13.4971(8)
_cell_measurement_reflns_used 4554
_cell_measurement_temperature 295.0(2)
_cell_measurement_theta_max 29.1326
_cell_measurement_theta_min 3.4454
_cell_volume 1880.9(2)
_computing_cell_refinement 'CrysAlis RED v. 1.163 (UNIL IC & KUMA 2000)'
_computing_data_collection 'CrysAlis CCD v. 1.163 (UNIL IC & KUMA 2000)'
_computing_data_reduction 'CrysAlis RED v. 1.163 (UNIL IC & KUMA 2000)'
_computing_molecular_graphics
;XP in SHELXTL/PC (Sheldrick, 1990b)
ORTEP-3 W v. 1.062 (Farrugia 1997)
;
_computing_publication_material
;SHELXL-97 (Sheldrick, 1997) and
PLATON (Spek, 1990)
;
_computing_structure_refinement 'SHELXL-97 (Sheldrick, 1997)'
_computing_structure_solution 'SHELXS-97 (Sheldrick, 1990)'
_diffrn_ambient_temperature 295.0(2)
_diffrn_measured_fraction_theta_full 0.997
_diffrn_measured_fraction_theta_max 0.997
_diffrn_measurement_device_type
;
Oxford Diffraction Xcalibur (TM) Single Crystal X-ray Diffractometer with
Sapphire CCD detector
;
_diffrn_radiation_monochromator graphite
_diffrn_radiation_source 'fine-focus sealed tube'
_diffrn_radiation_type MoK\a
_diffrn_radiation_wavelength 0.71073
_diffrn_reflns_av_R_equivalents 0.0291
_diffrn_reflns_av_unetI/netI 0.0366
_diffrn_reflns_limit_h_max 11
_diffrn_reflns_limit_h_min -11
_diffrn_reflns_limit_k_max 17
_diffrn_reflns_limit_k_min -17
_diffrn_reflns_limit_l_max 16
_diffrn_reflns_limit_l_min -16
_diffrn_reflns_number 8942
_diffrn_reflns_theta_full 25.00
_diffrn_reflns_theta_max 25.00
_diffrn_reflns_theta_min 3.45
_exptl_absorpt_coefficient_mu 6.504
_exptl_absorpt_correction_T_max 1.00000
_exptl_absorpt_correction_T_min 0.84674
_exptl_absorpt_correction_type empirical
_exptl_absorpt_process_details 'CrysAlis RED, (2005)'
_exptl_crystal_colour dark-brown
_exptl_crystal_density_diffrn 2.040
_exptl_crystal_density_method 'not measured'
_exptl_crystal_description prism
_exptl_crystal_F_000 1112
_exptl_crystal_size_max 0.072
_exptl_crystal_size_mid 0.068
_exptl_crystal_size_min 0.010
_refine_diff_density_max 0.568
_refine_diff_density_min -0.491
_refine_diff_density_rms 0.091
_refine_ls_extinction_method none
_refine_ls_goodness_of_fit_ref 1.000
_refine_ls_hydrogen_treatment constr
_refine_ls_matrix_type full
_refine_ls_number_parameters 272
_refine_ls_number_reflns 3296
_refine_ls_number_restraints 0
_refine_ls_restrained_S_all 1.000
_refine_ls_R_factor_all 0.0333
_refine_ls_R_factor_gt 0.0233
_refine_ls_shift/su_max 0.001
_refine_ls_shift/su_mean 0.000
_refine_ls_structure_factor_coef Fsqd
_refine_ls_weighting_details 'calc w=1/[\s^2^(Fo^2^)+(0.0174P)^2^+0.0000P] where P=(Fo^2^+2Fc^2^)/3'
_refine_ls_weighting_scheme calc
_refine_ls_wR_factor_gt 0.0432
_refine_ls_wR_factor_ref 0.0457
_reflns_number_gt 2730
_reflns_number_total 3296
_reflns_threshold_expression >2sigma(I)
_cod_data_source_file c3dt50625h.txt
_cod_data_source_block ren329a
_cod_original_cell_volume 1880.93(19)
_cod_original_sg_symbol_H-M P21/n
_cod_database_code 7023062

loop_
_symmetry_equiv_pos_as_xyz
'x, y, z'
'-x+1/2, y+1/2, -z+1/2'
'-x, -y, -z'
'x-1/2, -y-1/2, z-1/2'

loop_
_atom_site_label
_atom_site_type_symbol
_atom_site_fract_x
_atom_site_fract_y
_atom_site_fract_z
_atom_site_U_iso_or_equiv
_atom_site_adp_type
_atom_site_occupancy
_atom_site_symmetry_multiplicity
_atom_site_calc_flag
_atom_site_refinement_flags
Re1 Re 0.346942(16) 0.797775(12) 0.176987(13) 0.03426(7) Uani 1 1 d .
O1 O 0.1759(3) 0.8625(2) 0.1715(2) 0.0451(7) Uani 1 1 d .
O2 O 0.4699(3) 0.8777(2) 0.2238(2) 0.0450(7) Uani 1 1 d .
O3 O 0.3027(3) 0.79526(19) 0.0237(2) 0.0423(7) Uani 1 1 d .
O4 O 0.3408(4) 0.7273(3) -0.1125(2) 0.0708(11) Uani 1 1 d .
O5 O 0.2300(3) 0.67896(19) 0.1680(2) 0.0367(7) Uani 1 1 d .
O6 O 0.0974(3) 0.5937(2) 0.2385(2) 0.0590(9) Uani 1 1 d .
N1 N 0.4902(3) 0.6973(2) 0.1529(2) 0.0337(8) Uani 1 1 d .
N2 N 0.3485(3) 0.7654(2) 0.3308(2) 0.0315(8) Uani 1 1 d .
C1 C 0.1170(5) 0.9255(3) 0.0944(4) 0.0556(13) Uani 1 1 d .
H1A H 0.1739 0.9799 0.1034 0.083 Uiso 1 1 calc R
H1B H 0.0262 0.9419 0.0982 0.083 Uiso 1 1 calc R
H1C H 0.1100 0.8983 0.0282 0.083 Uiso 1 1 calc R
C2 C 0.4827(4) 0.6808(3) 0.0540(3) 0.0329(9) Uani 1 1 d .
C3 C 0.3680(4) 0.7357(3) -0.0210(3) 0.0419(11) Uani 1 1 d .
C4 C 0.5742(4) 0.6186(3) 0.0255(3) 0.0309(9) Uani 1 1 d .
C5 C 0.5732(4) 0.5997(3) -0.0785(3) 0.0395(10) Uani 1 1 d .
H5 H 0.5081 0.6279 -0.1333 0.047 Uiso 1 1 calc R
C6 C 0.6675(5) 0.5404(3) -0.0971(4) 0.0476(12) Uani 1 1 d .
H6 H 0.6670 0.5291 -0.1650 0.057 Uiso 1 1 calc R
C7 C 0.7655(5) 0.4958(3) -0.0166(4) 0.0497(12) Uani 1 1 d .
H7 H 0.8274 0.4543 -0.0318 0.060 Uiso 1 1 calc R
C8 C 0.7712(4) 0.5125(3) 0.0833(3) 0.0442(11) Uani 1 1 d .
H8 H 0.8378 0.4831 0.1362 0.053 Uiso 1 1 calc R
C9 C 0.6763(4) 0.5743(3) 0.1073(3) 0.0354(10) Uani 1 1 d .
C10 C 0.6802(4) 0.5945(3) 0.2097(3) 0.0404(10) Uani 1 1 d .
H10 H 0.7463 0.5666 0.2640 0.048 Uiso 1 1 calc R
C11 C 0.5881(4) 0.6546(3) 0.2298(3) 0.0388(10) Uani 1 1 d .
H11 H 0.5919 0.6670 0.2982 0.047 Uiso 1 1 calc R
C12 C 0.2614(4) 0.6998(3) 0.3449(3) 0.0305(9) Uani 1 1 d .
C13 C 0.1862(4) 0.6521(3) 0.2455(3) 0.0350(10) Uani 1 1 d .
C14 C 0.2490(4) 0.6781(3) 0.4440(3) 0.0318(9) Uani 1 1 d .
C15 C 0.1556(4) 0.6104(3) 0.4621(3) 0.0451(11) Uani 1 1 d .
H15 H 0.0973 0.5780 0.4071 0.054 Uiso 1 1 calc R
C16 C 0.1528(5) 0.5938(3) 0.5613(4) 0.0522(12) Uani 1 1 d .
H16 H 0.0918 0.5495 0.5728 0.063 Uiso 1 1 calc R
C17 C 0.2382(5) 0.6410(3) 0.6454(3) 0.0509(12) Uani 1 1 d .
H17 H 0.2331 0.6281 0.7117 0.061 Uiso 1 1 calc R
C18 C 0.3287(4) 0.7055(3) 0.6316(3) 0.0433(11) Uani 1 1 d .
H18 H 0.3866 0.7360 0.6884 0.052 Uiso 1 1 calc R
C19 C 0.3350(4) 0.7265(3) 0.5300(3) 0.0340(10) Uani 1 1 d .
C20 C 0.4246(4) 0.7934(3) 0.5112(3) 0.0423(11) Uani 1 1 d .
H20 H 0.4822 0.8259 0.5664 0.051 Uiso 1 1 calc R
C21 C 0.4294(4) 0.8119(3) 0.4138(3) 0.0380(10) Uani 1 1 d .
H21 H 0.4894 0.8575 0.4036 0.046 Uiso 1 1 calc R

loop_
_atom_site_aniso_label
_atom_site_aniso_U_11
_atom_site_aniso_U_22
_atom_site_aniso_U_33
_atom_site_aniso_U_23
_atom_site_aniso_U_13
_atom_site_aniso_U_12
Re1 0.03351(10) 0.03892(11) 0.02947(11) -0.00023(9) 0.00758(8) 0.00088(8)
O1 0.0407(16) 0.0505(19) 0.0457(19) 0.0044(16) 0.0146(15) 0.0057(15)
O2 0.0464(16) 0.0425(17) 0.0488(19) -0.0026(16) 0.0181(15) -0.0017(15)
O3 0.0437(16) 0.0525(18) 0.0285(16) 0.0059(15) 0.0067(14) 0.0116(15)
O4 0.085(2) 0.094(3) 0.0242(19) -0.0018(18) 0.0006(17) 0.040(2)
O5 0.0363(15) 0.0439(17) 0.0271(16) -0.0064(14) 0.0047(13) -0.0064(13)
O6 0.070(2) 0.065(2) 0.0351(19) -0.0024(17) 0.0045(16) -0.0355(19)
N1 0.0335(17) 0.041(2) 0.0235(19) -0.0014(17) 0.0032(15) -0.0035(17)
N2 0.0286(17) 0.0345(19) 0.0280(19) -0.0056(16) 0.0028(15) -0.0020(16)
C1 0.048(3) 0.047(3) 0.072(4) 0.005(3) 0.018(3) 0.003(2)
C2 0.037(2) 0.032(2) 0.026(2) 0.0039(19) 0.0031(19) -0.0030(19)
C3 0.043(2) 0.047(3) 0.032(3) 0.001(2) 0.006(2) 0.004(2)
C4 0.033(2) 0.030(2) 0.027(2) -0.001(2) 0.0058(19) -0.0088(19)
C5 0.044(2) 0.045(3) 0.028(2) -0.002(2) 0.007(2) -0.006(2)
C6 0.056(3) 0.048(3) 0.042(3) -0.006(2) 0.019(3) -0.003(2)
C7 0.055(3) 0.045(3) 0.055(3) -0.009(3) 0.024(3) 0.003(2)
C8 0.043(2) 0.038(2) 0.049(3) 0.001(2) 0.009(2) 0.005(2)
C9 0.036(2) 0.033(2) 0.034(3) 0.000(2) 0.005(2) -0.0022(19)
C10 0.044(2) 0.041(3) 0.029(2) 0.001(2) -0.001(2) 0.004(2)
C11 0.042(2) 0.045(3) 0.024(2) 0.001(2) 0.001(2) 0.001(2)
C12 0.0278(19) 0.032(2) 0.028(2) -0.004(2) 0.0023(17) 0.0037(19)
C13 0.037(2) 0.036(2) 0.028(2) 0.002(2) 0.003(2) 0.000(2)
C14 0.0272(19) 0.038(2) 0.028(2) 0.000(2) 0.0042(18) 0.0062(19)
C15 0.041(2) 0.055(3) 0.038(3) 0.000(2) 0.010(2) -0.003(2)
C16 0.055(3) 0.058(3) 0.049(3) 0.001(3) 0.023(3) -0.008(3)
C17 0.051(3) 0.070(3) 0.034(3) 0.008(3) 0.016(2) 0.009(3)
C18 0.039(2) 0.062(3) 0.026(2) 0.001(2) 0.0049(19) 0.013(2)
C19 0.027(2) 0.042(2) 0.029(2) 0.000(2) 0.0012(19) 0.0092(19)
C20 0.035(2) 0.051(3) 0.033(3) -0.010(2) -0.003(2) -0.004(2)
C21 0.034(2) 0.044(3) 0.033(3) -0.009(2) 0.006(2) -0.010(2)

loop_
_atom_type_symbol
_atom_type_description
_atom_type_scat_dispersion_real
_atom_type_scat_dispersion_imag
_atom_type_scat_source
C C 0.0033 0.0016 'International Tables Vol C Tables 4.2.6.8 and 6.1.1.4'
H H 0.0000 0.0000 'International Tables Vol C Tables 4.2.6.8 and 6.1.1.4'
N N 0.0061 0.0033 'International Tables Vol C Tables 4.2.6.8 and 6.1.1.4'
O O 0.0106 0.0060 'International Tables Vol C Tables 4.2.6.8 and 6.1.1.4'
Re Re -1.0185 7.2310 'International Tables Vol C Tables 4.2.6.8 and 6.1.1.4'

loop_
_geom_angle_atom_site_label_1
_geom_angle_atom_site_label_2
_geom_angle_atom_site_label_3
_geom_angle
O2 Re1 O1 103.55(12)
O2 Re1 O3 109.01(12)
O1 Re1 O3 92.16(11)
O2 Re1 O5 160.10(12)
O1 Re1 O5 85.00(11)
O3 Re1 O5 88.28(11)
O2 Re1 N2 89.16(13)
O1 Re1 N2 84.31(12)
O3 Re1 N2 161.80(12)
O5 Re1 N2 73.64(11)
O2 Re1 N1 93.82(12)
O1 Re1 N1 162.08(12)
O3 Re1 N1 77.81(11)
O5 Re1 N1 79.94(11)
N2 Re1 N1 100.55(12)
C1 O1 Re1 122.0(2)
C3 O3 Re1 119.5(3)
C13 O5 Re1 121.2(3)
C2 N1 C11 120.2(3)
C2 N1 Re1 115.2(3)
C11 N1 Re1 124.5(3)
C12 N2 C21 119.6(3)
C12 N2 Re1 118.2(2)
C21 N2 Re1 122.1(3)
N1 C2 C4 122.0(4)
N1 C2 C3 112.7(3)
C4 C2 C3 125.3(4)
O4 C3 O3 122.7(4)
O4 C3 C2 122.8(4)
O3 C3 C2 114.5(4)
C2 C4 C9 117.0(3)
C2 C4 C5 124.5(4)
C9 C4 C5 118.4(3)
C6 C5 C4 119.7(4)
C5 C6 C7 121.6(4)
C8 C7 C6 120.7(4)
C7 C8 C9 120.1(4)
C10 C9 C8 121.9(4)
C10 C9 C4 118.7(3)
C8 C9 C4 119.4(4)
C11 C10 C9 120.3(4)
C10 C11 N1 121.8(4)
N2 C12 C14 122.0(4)
N2 C12 C13 112.3(3)
C14 C12 C13 125.7(4)
O6 C13 O5 123.7(4)
O6 C13 C12 124.0(4)
O5 C13 C12 112.2(3)
C12 C14 C19 117.8(3)
C12 C14 C15 123.7(4)
C19 C14 C15 118.4(4)
C16 C15 C14 119.2(4)
C15 C16 C17 122.1(4)
C18 C17 C16 120.6(4)
C17 C18 C19 119.8(4)
C20 C19 C14 117.9(3)
C20 C19 C18 122.2(4)
C14 C19 C18 119.9(4)
C21 C20 C19 121.2(4)
C20 C21 N2 121.5(4)

loop_
_geom_bond_atom_site_label_1
_geom_bond_atom_site_label_2
_geom_bond_distance
Re1 O2 1.678(3)
Re1 O1 1.942(3)
Re1 O3 1.988(3)
Re1 O5 2.065(3)
Re1 N2 2.123(3)
Re1 N1 2.136(3)
O1 C1 1.382(5)
O3 C3 1.328(5)
O4 C3 1.192(5)
O5 C13 1.305(4)
O6 C13 1.212(5)
N1 C2 1.336(5)
N1 C11 1.357(5)
N2 C12 1.341(5)
N2 C21 1.360(5)
C2 C4 1.417(5)
C2 C3 1.523(6)
C4 C9 1.427(5)
C4 C5 1.427(5)
C5 C6 1.354(5)
C6 C7 1.398(6)
C7 C8 1.355(6)
C8 C9 1.412(5)
C9 C10 1.401(5)
C10 C11 1.353(5)
C12 C14 1.414(5)
C12 C13 1.505(5)
C14 C19 1.417(5)
C14 C15 1.426(5)
C15 C16 1.369(6)
C16 C17 1.391(6)
C17 C18 1.353(6)
C18 C19 1.424(5)
C19 C20 1.395(5)
C20 C21 1.355(6)

loop_
_geom_hbond_atom_site_label_D
_geom_hbond_atom_site_label_H
_geom_hbond_atom_site_label_A
_geom_hbond_distance_DH
_geom_hbond_distance_HA
_geom_hbond_distance_DA
_geom_hbond_angle_DHA
_geom_hbond_site_symmetry_A
C1 H1C O3 0.96 2.46 2.995(5) 115.0 .
C5 H5 O4 0.93 2.29 2.911(5) 123.6 .
C15 H15 O6 0.93 2.29 2.915(5) 124.3 .
C20 H20 O5 0.93 2.48 3.220(5) 136.6 4_676
C20 H20 O6 0.93 2.56 3.469(5) 166.8 4_676
C21 H21 O2 0.93 2.39 2.871(5) 111.6 .
